data_4023997
loop_
_publ_author_name
'Gonzalo Jim\'enez-Os\'es'
'Carlos Aydillo'
'Jes\'us H. Busto'
'Mar\'ia M. Zurbano'
'Jes\'us M. Peregrina'
'Alberto Avenoza'

_publ_contact_author_address
;Departamento de Qu\'imica
Universidad de La Rioja, UA-CSIC
26006 Logro\~no (Spain)
;
_publ_contact_author_email alberto.avenoza@unirioja.es
_publ_contact_author_fax (+34)941-299-655
_publ_contact_author_name 'Alberto Avenoza'
_publ_section_title
;
 Role of the Countercation in Diastereoselective Alkylations of
 Pyramidalized Bicyclic Serine Enolates. An Easy Approach to
 \a-Benzylserine
;
_journal_name_full 'Journal of Organic Chemistry'
_journal_page_first 5399
_journal_page_last 5402
_journal_paper_doi 10.1021/jo070656b
_journal_volume 72
_journal_year 2007
_chemical_absolute_configuration syn
_chemical_formula_sum 'C20 H30 N2 O12'
_chemical_formula_weight 490.46
_chemical_name_systematic
;
 ?
;
_space_group_IT_number 4
_symmetry_cell_setting monoclinic
_symmetry_space_group_name_Hall 'P 2yb'
_symmetry_space_group_name_H-M 'P 1 21 1'
_atom_sites_solution_hydrogens geom
_atom_sites_solution_primary direct
_atom_sites_solution_secondary difmap
_audit_creation_method SHELXL-97
_cell_angle_alpha 90.00
_cell_angle_beta 93.341(3)
_cell_angle_gamma 90.00
_cell_formula_units_Z 2
_cell_length_a 9.3330(3)
_cell_length_b 11.1410(5)
_cell_length_c 11.2810(5)
_cell_measurement_reflns_used 11567
_cell_measurement_temperature 223(2)
_cell_volume 1170.99(8)
_computing_cell_refinement 'Denzo and Scalepak (1997)'
_computing_data_collection 'Nonius Kappa CCD'
_computing_data_reduction 'Denzo and Scalepak (1997)'
_computing_molecular_graphics 'ORTEP III'
_computing_publication_material 'SHELXL-97 (Sheldrick, 1997)'
_computing_structure_refinement 'SHELXL-97 (Sheldrick, 1997)'
_computing_structure_solution 'SHELXS-97 (Sheldrick, 1990)'
_diffrn_ambient_temperature 223(2)
_diffrn_measured_fraction_theta_full 0.981
_diffrn_measured_fraction_theta_max 0.981
_diffrn_measurement_device_type 'Nonius Kappa CCD'
_diffrn_measurement_method CCD
_diffrn_radiation_monochromator graphite
_diffrn_radiation_source 'normal-focus sealed tube'
_diffrn_radiation_type MoK\a
_diffrn_radiation_wavelength 0.71073
_diffrn_reflns_av_R_equivalents 0.1028
_diffrn_reflns_av_sigmaI/netI 0.1052
_diffrn_reflns_limit_h_max 12
_diffrn_reflns_limit_h_min -12
_diffrn_reflns_limit_k_max 14
_diffrn_reflns_limit_k_min -14
_diffrn_reflns_limit_l_max 14
_diffrn_reflns_limit_l_min -14
_diffrn_reflns_number 14611
_diffrn_reflns_theta_full 27.94
_diffrn_reflns_theta_max 27.94
_diffrn_reflns_theta_min 2.92
_exptl_absorpt_coefficient_mu 0.116
_exptl_absorpt_correction_T_max 0.9828
_exptl_absorpt_correction_T_min 0.9716
_exptl_absorpt_correction_type none
_exptl_crystal_colour colourless
_exptl_crystal_density_diffrn 1.391
_exptl_crystal_density_method 'not measured'
_exptl_crystal_description prism
_exptl_crystal_F_000 520
_exptl_crystal_size_max 0.25
_exptl_crystal_size_mid 0.20
_exptl_crystal_size_min 0.15
_refine_diff_density_max 0.241
_refine_diff_density_min -0.276
_refine_diff_density_rms 0.066
_refine_ls_abs_structure_details 'Flack H D (1983), Acta Cryst. A39, 876-881'
_refine_ls_abs_structure_Flack -0.7(14)
_refine_ls_extinction_method none
_refine_ls_goodness_of_fit_ref 1.036
_refine_ls_hydrogen_treatment refxyz
_refine_ls_matrix_type full
_refine_ls_number_parameters 308
_refine_ls_number_reflns 5261
_refine_ls_number_restraints 1
_refine_ls_restrained_S_all 1.035
_refine_ls_R_factor_all 0.1193
_refine_ls_R_factor_gt 0.0597
_refine_ls_shift/su_max 0.000
_refine_ls_shift/su_mean 0.000
_refine_ls_structure_factor_coef Fsqd
_refine_ls_weighting_details 'calc w=1/[\s^2^(Fo^2^)+(0.0639P)^2^+0.1932P] where P=(Fo^2^+2Fc^2^)/3'
_refine_ls_weighting_scheme calc
_refine_ls_wR_factor_gt 0.1300
_refine_ls_wR_factor_ref 0.1607
_reflns_number_gt 3086
_reflns_number_total 5261
_reflns_threshold_expression >2sigma(I)
_cod_data_source_file jo070656bsi20070330_122724.cif
_cod_data_source_block shelxl
_cod_depositor_comments
;
The following automatic conversions were performed:
'_symmetry_cell_setting' value 'Monoclinic' changed to 'monoclinic'
according to '/home/saulius/struct/CIF-dictionaries/cif_core.dic'
dictionary named 'cif_core.dic' version 2.4.1 from 2010-06-29.

Automatic conversion script
Id: cif_fix_enum 1527 2010-12-29 10:47:43Z saulius 
;
_cod_original_sg_symbol_H-M 'P 21'
_cod_database_code 4023997

loop_
_symmetry_equiv_pos_as_xyz
'x, y, z'
'-x, y+1/2, -z'

loop_
_atom_site_label
_atom_site_type_symbol
_atom_site_fract_x
_atom_site_fract_y
_atom_site_fract_z
_atom_site_U_iso_or_equiv
_atom_site_adp_type
_atom_site_occupancy
_atom_site_symmetry_multiplicity
_atom_site_calc_flag
_atom_site_refinement_flags
_atom_site_disorder_assembly
_atom_site_disorder_group
O1 O -0.2257(3) 0.6624(3) 0.5858(2) 0.0542(8) Uani 1 1 d . . .
O2 O -0.0612(3) 0.8367(3) 0.8934(2) 0.0570(8) Uani 1 1 d . . .
C3 C 0.2421(4) 0.6411(4) 0.7522(3) 0.0395(9) Uani 1 1 d . . .
O4 O -0.1707(3) 0.7001(3) 0.4005(2) 0.0564(8) Uani 1 1 d . . .
O5 O 0.3123(3) 0.9541(3) 0.7438(2) 0.0482(7) Uani 1 1 d . . .
O6 O 0.1634(3) 0.8094(2) 0.2946(2) 0.0438(6) Uani 1 1 d . . .
O7 O 0.2967(3) 0.9873(3) 1.0571(2) 0.0508(7) Uani 1 1 d . . .
C8 C 0.0331(4) 0.7633(3) 0.6655(3) 0.0353(8) Uani 1 1 d . . .
H8A H -0.0329 0.7365 0.7221 0.042 Uiso 1 1 d R . .
H8B H 0.0108 0.8445 0.6427 0.042 Uiso 1 1 d R . .
C9 C 0.1670(4) 0.6169(3) 0.3804(3) 0.0369(9) Uani 1 1 d . . .
C10 C -0.1344(4) 0.6841(3) 0.5037(3) 0.0367(8) Uani 1 1 d . . .
C11 C 0.0197(4) 0.6830(3) 0.5544(3) 0.0333(8) Uani 1 1 d . . .
H11 H 0.0440 0.6033 0.5808 0.040 Uiso 1 1 d R . .
O12 O 0.0512(3) 0.5555(2) 0.3234(2) 0.0446(6) Uani 1 1 d . . .
H12 H -0.0159 0.6030 0.3085 0.067 Uiso 1 1 calc R . .
C13 C 0.2618(4) 0.5241(4) 0.4413(4) 0.0472(10) Uani 1 1 d . . .
H13A H 0.3430 0.5632 0.4807 0.057 Uiso 1 1 d R . .
H13B H 0.2091 0.4815 0.4986 0.057 Uiso 1 1 d R . .
H13C H 0.2944 0.4687 0.3835 0.057 Uiso 1 1 d R . .
N14 N 0.1804(3) 0.8266(3) 0.8500(2) 0.0383(7) Uani 1 1 d . . .
C15 C 0.2995(4) 0.9122(4) 0.8624(3) 0.0426(9) Uani 1 1 d . . .
O16 O 0.3819(3) 0.7197(3) 0.3425(2) 0.0514(7) Uani 1 1 d . . .
O17 O 0.0893(3) 0.9885(2) 0.9385(3) 0.0525(7) Uani 1 1 d . . .
C18 C 0.0566(5) 0.8792(4) 0.8920(3) 0.0441(10) Uani 1 1 d . . .
C19 C 0.2870(4) 0.8518(4) 0.6677(3) 0.0462(10) Uani 1 1 d . . .
H19A H 0.3771 0.8128 0.6575 0.055 Uiso 1 1 d R . .
H19B H 0.2464 0.8780 0.5920 0.055 Uiso 1 1 d R . .
O20 O 0.0412(3) 0.9063(2) 0.4305(2) 0.0530(8) Uani 1 1 d . . .
O21 O 0.1510(3) 0.5752(2) 0.8096(3) 0.0537(8) Uani 1 1 d . . .
C22 C 0.2414(4) 1.0111(4) 0.9426(3) 0.0432(9) Uani 1 1 d . . .
C23 C 0.1000(4) 0.8165(3) 0.4000(3) 0.0369(8) Uani 1 1 d . . .
N24 N 0.1170(3) 0.7115(3) 0.4602(2) 0.0331(7) Uani 1 1 d . . .
C25 C 0.2431(4) 0.6987(4) 0.2924(3) 0.0409(9) Uani 1 1 d . . .
C26 C 0.1821(4) 0.7677(3) 0.7312(3) 0.0363(8) Uani 1 1 d . . .
C27 C 0.4650(5) 0.8084(5) 0.2868(4) 0.0634(13) Uani 1 1 d . . .
H27A H 0.5570 0.8147 0.3291 0.076 Uiso 1 1 d R . .
H27B H 0.4778 0.7847 0.2063 0.076 Uiso 1 1 d R . .
H27C H 0.4173 0.8847 0.2875 0.076 Uiso 1 1 d R . .
C28 C 0.4400(4) 0.8555(4) 0.9093(4) 0.0546(11) Uani 1 1 d . . .
H28A H 0.4303 0.8286 0.9893 0.066 Uiso 1 1 d R . .
H28B H 0.4618 0.7882 0.8602 0.066 Uiso 1 1 d R . .
H28C H 0.5161 0.9133 0.9081 0.066 Uiso 1 1 d R . .
O29 O 0.3552(3) 0.6052(3) 0.7229(3) 0.0657(9) Uani 1 1 d . . .
C30 C 0.2635(6) 1.1375(4) 0.9027(4) 0.0680(14) Uani 1 1 d . . .
H30A H 0.2235 1.1477 0.8230 0.082 Uiso 1 1 d R . .
H30B H 0.2160 1.1903 0.9550 0.082 Uiso 1 1 d R . .
H30C H 0.3641 1.1559 0.9057 0.082 Uiso 1 1 d R . .
C31 C 0.2385(5) 0.6552(5) 0.1662(4) 0.0607(13) Uani 1 1 d . . .
H31A H 0.2905 0.5810 0.1630 0.073 Uiso 1 1 d R . .
H31B H 0.1406 0.6424 0.1380 0.073 Uiso 1 1 d R . .
H31C H 0.2817 0.7138 0.1171 0.073 Uiso 1 1 d R . .
C32 C -0.3759(4) 0.6543(6) 0.5450(4) 0.0744(16) Uani 1 1 d . . .
H32A H -0.4339 0.6378 0.6107 0.089 Uiso 1 1 d R . .
H32B H -0.4055 0.7290 0.5089 0.089 Uiso 1 1 d R . .
H32C H -0.3874 0.5909 0.4876 0.089 Uiso 1 1 d R . .
C33 C 0.2467(5) 1.0649(4) 1.1473(4) 0.0604(12) Uani 1 1 d . . .
H33A H 0.2895 1.0418 1.2234 0.073 Uiso 1 1 d R . .
H33B H 0.2739 1.1458 1.1299 0.073 Uiso 1 1 d R . .
H33C H 0.1441 1.0598 1.1487 0.073 Uiso 1 1 d R . .
C34 C 0.1913(6) 0.4531(4) 0.8376(4) 0.0649(13) Uani 1 1 d . . .
H34A H 0.1171 0.4142 0.8788 0.078 Uiso 1 1 d R . .
H34B H 0.2073 0.4099 0.7659 0.078 Uiso 1 1 d R . .
H34C H 0.2783 0.4545 0.8874 0.078 Uiso 1 1 d R . .

loop_
_atom_site_aniso_label
_atom_site_aniso_U_11
_atom_site_aniso_U_22
_atom_site_aniso_U_33
_atom_site_aniso_U_23
_atom_site_aniso_U_13
_atom_site_aniso_U_12
O1 0.0291(14) 0.086(2) 0.0482(16) 0.0127(15) 0.0047(11) -0.0040(14)
O2 0.0445(17) 0.070(2) 0.0582(17) -0.0220(15) 0.0157(13) -0.0146(16)
C3 0.039(2) 0.045(2) 0.035(2) -0.0027(17) 0.0009(16) 0.0056(18)
O4 0.0355(15) 0.092(2) 0.0408(17) 0.0025(16) -0.0026(11) 0.0035(15)
O5 0.0551(18) 0.0502(17) 0.0391(16) 0.0038(12) 0.0005(12) -0.0179(13)
O6 0.0481(15) 0.0460(16) 0.0382(13) 0.0074(12) 0.0093(11) 0.0051(12)
O7 0.066(2) 0.0498(17) 0.0350(15) -0.0052(12) -0.0069(13) 0.0071(14)
C8 0.036(2) 0.033(2) 0.037(2) 0.0003(16) 0.0047(15) -0.0003(16)
C9 0.034(2) 0.039(2) 0.038(2) -0.0044(16) 0.0069(15) -0.0007(16)
C10 0.0315(19) 0.040(2) 0.039(2) -0.0018(16) 0.0012(15) 0.0013(16)
C11 0.0319(19) 0.036(2) 0.0320(19) 0.0014(15) 0.0011(14) -0.0015(16)
O12 0.0403(16) 0.0468(16) 0.0466(15) -0.0075(13) 0.0020(12) -0.0050(13)
C13 0.047(2) 0.039(2) 0.057(2) 0.0006(19) 0.0093(19) 0.0071(18)
N14 0.0415(17) 0.0382(19) 0.0358(16) -0.0026(14) 0.0066(13) -0.0080(15)
C15 0.043(2) 0.047(2) 0.038(2) 0.0038(18) -0.0029(17) -0.0120(18)
O16 0.0318(15) 0.0637(19) 0.0592(17) 0.0151(14) 0.0058(12) -0.0060(13)
O17 0.0452(17) 0.0504(18) 0.0613(18) -0.0170(14) -0.0022(13) 0.0014(14)
C18 0.047(3) 0.044(3) 0.041(2) -0.0097(18) 0.0043(18) -0.0044(19)
C19 0.052(2) 0.047(2) 0.041(2) -0.0053(18) 0.0101(17) -0.015(2)
O20 0.070(2) 0.0389(16) 0.0512(17) 0.0044(13) 0.0123(14) 0.0130(15)
O21 0.0506(18) 0.0430(17) 0.0698(19) 0.0129(14) 0.0226(14) 0.0065(13)
C22 0.048(2) 0.043(2) 0.037(2) -0.0058(18) -0.0093(17) -0.0008(18)
C23 0.0342(19) 0.034(2) 0.043(2) 0.0019(17) 0.0057(16) 0.0021(16)
N24 0.0319(16) 0.0330(16) 0.0347(16) -0.0007(13) 0.0056(12) -0.0013(13)
C25 0.038(2) 0.043(2) 0.043(2) -0.0007(18) 0.0093(16) 0.0054(18)
C26 0.035(2) 0.044(2) 0.0308(19) -0.0053(16) 0.0090(15) -0.0050(17)
C27 0.040(2) 0.076(3) 0.074(3) 0.018(3) 0.007(2) -0.012(2)
C28 0.049(3) 0.066(3) 0.049(2) -0.008(2) 0.0009(19) 0.000(2)
O29 0.0454(19) 0.067(2) 0.087(2) 0.0056(17) 0.0230(16) 0.0123(16)
C30 0.094(4) 0.054(3) 0.054(3) 0.006(2) -0.012(2) -0.013(3)
C31 0.066(3) 0.071(3) 0.046(3) -0.001(2) 0.012(2) -0.002(2)
C32 0.021(2) 0.130(5) 0.071(3) 0.010(3) 0.0004(19) -0.004(3)
C33 0.081(3) 0.058(3) 0.042(2) -0.008(2) -0.003(2) 0.014(3)
C34 0.085(4) 0.043(3) 0.069(3) 0.014(2) 0.019(3) 0.020(2)

loop_
_atom_type_symbol
_atom_type_description
_atom_type_scat_dispersion_real
_atom_type_scat_dispersion_imag
_atom_type_scat_source
C C 0.0033 0.0016 'International Tables Vol C Tables 4.2.6.8 and 6.1.1.4'
H H 0.0000 0.0000 'International Tables Vol C Tables 4.2.6.8 and 6.1.1.4'
N N 0.0061 0.0033 'International Tables Vol C Tables 4.2.6.8 and 6.1.1.4'
O O 0.0106 0.0060 'International Tables Vol C Tables 4.2.6.8 and 6.1.1.4'

loop_
_geom_angle_atom_site_label_1
_geom_angle_atom_site_label_2
_geom_angle_atom_site_label_3
_geom_angle
_geom_angle_site_symmetry_1
_geom_angle_site_symmetry_3
_geom_angle_publ_flag
C10 O1 C32 116.1(3) . . ?
O29 C3 O21 123.7(4) . . ?
O29 C3 C26 126.0(4) . . ?
O21 C3 C26 110.3(3) . . ?
C15 O5 C19 106.2(3) . . ?
C23 O6 C25 108.4(3) . . ?
C22 O7 C33 115.3(3) . . ?
C26 C8 C11 116.1(3) . . ?
C26 C8 H8A 106.7 . . ?
C11 C8 H8A 109.6 . . ?
C26 C8 H8B 106.0 . . ?
C11 C8 H8B 108.8 . . ?
H8A C8 H8B 109.5 . . ?
O12 C9 N24 111.4(3) . . ?
O12 C9 C13 107.0(3) . . ?
N24 C9 C13 114.3(3) . . ?
O12 C9 C25 111.3(3) . . ?
N24 C9 C25 98.2(3) . . ?
C13 C9 C25 114.7(3) . . ?
O4 C10 O1 123.3(3) . . ?
O4 C10 C11 124.9(3) . . ?
O1 C10 C11 111.8(3) . . ?
N24 C11 C10 109.7(3) . . ?
N24 C11 C8 116.0(3) . . ?
C10 C11 C8 109.5(3) . . ?
N24 C11 H11 106.2 . . ?
C10 C11 H11 109.0 . . ?
C8 C11 H11 106.1 . . ?
C9 O12 H12 109.5 . . ?
C9 C13 H13A 109.2 . . ?
C9 C13 H13B 109.7 . . ?
H13A C13 H13B 109.5 . . ?
C9 C13 H13C 109.5 . . ?
H13A C13 H13C 109.5 . . ?
H13B C13 H13C 109.5 . . ?
C18 N14 C15 109.3(3) . . ?
C18 N14 C26 122.6(3) . . ?
C15 N14 C26 108.9(3) . . ?
O5 C15 N14 103.2(3) . . ?
O5 C15 C28 110.1(3) . . ?
N14 C15 C28 113.3(3) . . ?
O5 C15 C22 111.5(3) . . ?
N14 C15 C22 103.3(3) . . ?
C28 C15 C22 114.7(3) . . ?
C25 O16 C27 116.8(3) . . ?
C18 O17 C22 111.7(3) . . ?
O2 C18 O17 122.4(4) . . ?
O2 C18 N14 127.9(4) . . ?
O17 C18 N14 109.6(3) . . ?
O5 C19 C26 106.7(3) . . ?
O5 C19 H19A 108.4 . . ?
C26 C19 H19A 111.2 . . ?
O5 C19 H19B 109.5 . . ?
C26 C19 H19B 111.5 . . ?
H19A C19 H19B 109.5 . . ?
C3 O21 C34 117.6(3) . . ?
O7 C22 O17 108.0(3) . . ?
O7 C22 C30 114.1(3) . . ?
O17 C22 C30 107.9(4) . . ?
O7 C22 C15 106.6(3) . . ?
O17 C22 C15 103.6(3) . . ?
C30 C22 C15 115.9(4) . . ?
O20 C23 N24 128.0(3) . . ?
O20 C23 O6 121.9(3) . . ?
N24 C23 O6 110.1(3) . . ?
C23 N24 C11 119.2(3) . . ?
C23 N24 C9 110.0(3) . . ?
C11 N24 C9 121.0(3) . . ?
O16 C25 O6 108.4(3) . . ?
O16 C25 C31 114.3(3) . . ?
O6 C25 C31 107.9(3) . . ?
O16 C25 C9 106.6(3) . . ?
O6 C25 C9 103.6(3) . . ?
C31 C25 C9 115.4(4) . . ?
N14 C26 C3 106.8(3) . . ?
N14 C26 C8 113.0(3) . . ?
C3 C26 C8 110.9(3) . . ?
N14 C26 C19 100.8(3) . . ?
C3 C26 C19 113.0(3) . . ?
C8 C26 C19 111.8(3) . . ?
O16 C27 H27A 109.0 . . ?
O16 C27 H27B 109.2 . . ?
H27A C27 H27B 109.5 . . ?
O16 C27 H27C 110.2 . . ?
H27A C27 H27C 109.5 . . ?
H27B C27 H27C 109.5 . . ?
C15 C28 H28A 109.2 . . ?
C15 C28 H28B 109.3 . . ?
H28A C28 H28B 109.5 . . ?
C15 C28 H28C 109.8 . . ?
H28A C28 H28C 109.5 . . ?
H28B C28 H28C 109.5 . . ?
C22 C30 H30A 109.9 . . ?
C22 C30 H30B 108.4 . . ?
H30A C30 H30B 109.5 . . ?
C22 C30 H30C 110.1 . . ?
H30A C30 H30C 109.5 . . ?
H30B C30 H30C 109.5 . . ?
C25 C31 H31A 109.1 . . ?
C25 C31 H31B 109.6 . . ?
H31A C31 H31B 109.5 . . ?
C25 C31 H31C 109.7 . . ?
H31A C31 H31C 109.5 . . ?
H31B C31 H31C 109.5 . . ?
O1 C32 H32A 110.2 . . ?
O1 C32 H32B 109.2 . . ?
H32A C32 H32B 109.5 . . ?
O1 C32 H32C 109.0 . . ?
H32A C32 H32C 109.5 . . ?
H32B C32 H32C 109.5 . . ?
O7 C33 H33A 109.7 . . ?
O7 C33 H33B 108.6 . . ?
H33A C33 H33B 109.5 . . ?
O7 C33 H33C 110.0 . . ?
H33A C33 H33C 109.5 . . ?
H33B C33 H33C 109.5 . . ?
O21 C34 H34A 110.2 . . ?
O21 C34 H34B 109.9 . . ?
H34A C34 H34B 109.5 . . ?
O21 C34 H34C 108.3 . . ?
H34A C34 H34C 109.5 . . ?
H34B C34 H34C 109.5 . . ?

loop_
_geom_bond_atom_site_label_1
_geom_bond_atom_site_label_2
_geom_bond_distance
_geom_bond_site_symmetry_2
_geom_bond_publ_flag
O1 C10 1.317(4) . ?
O1 C32 1.453(5) . ?
O2 C18 1.198(4) . ?
C3 O29 1.193(4) . ?
C3 O21 1.321(5) . ?
C3 C26 1.531(5) . ?
O4 C10 1.206(4) . ?
O5 C15 1.428(4) . ?
O5 C19 1.438(5) . ?
O6 C23 1.360(4) . ?
O6 C25 1.441(5) . ?
O7 C22 1.388(5) . ?
O7 C33 1.434(5) . ?
C8 C26 1.538(5) . ?
C8 C11 1.539(5) . ?
C8 H8A 0.9599 . ?
C8 H8B 0.9600 . ?
C9 O12 1.403(5) . ?
C9 N24 1.479(5) . ?
C9 C13 1.501(5) . ?
C9 C25 1.551(5) . ?
C10 C11 1.517(5) . ?
C11 N24 1.472(4) . ?
C11 H11 0.9599 . ?
O12 H12 0.8300 . ?
C13 H13A 0.9600 . ?
C13 H13B 0.9600 . ?
C13 H13C 0.9600 . ?
N14 C18 1.403(5) . ?
N14 C15 1.465(5) . ?
N14 C26 1.493(4) . ?
C15 C28 1.522(6) . ?
C15 C22 1.544(6) . ?
O16 C25 1.403(5) . ?
O16 C27 1.425(5) . ?
O17 C18 1.354(5) . ?
O17 C22 1.440(5) . ?
C19 C26 1.559(5) . ?
C19 H19A 0.9600 . ?
C19 H19B 0.9599 . ?
O20 C23 1.202(4) . ?
O21 C34 1.442(5) . ?
C22 C30 1.496(6) . ?
C23 N24 1.357(5) . ?
C25 C31 1.502(6) . ?
C27 H27A 0.9600 . ?
C27 H27B 0.9600 . ?
C27 H27C 0.9600 . ?
C28 H28A 0.9600 . ?
C28 H28B 0.9601 . ?
C28 H28C 0.9600 . ?
C30 H30A 0.9600 . ?
C30 H30B 0.9600 . ?
C30 H30C 0.9600 . ?
C31 H31A 0.9601 . ?
C31 H31B 0.9600 . ?
C31 H31C 0.9599 . ?
C32 H32A 0.9601 . ?
C32 H32B 0.9599 . ?
C32 H32C 0.9601 . ?
C33 H33A 0.9600 . ?
C33 H33B 0.9600 . ?
C33 H33C 0.9600 . ?
C34 H34A 0.9601 . ?
C34 H34B 0.9601 . ?
C34 H34C 0.9600 . ?

loop_
_geom_torsion_atom_site_label_1
_geom_torsion_atom_site_label_2
_geom_torsion_atom_site_label_3
_geom_torsion_atom_site_label_4
_geom_torsion
_geom_torsion_site_symmetry_1
_geom_torsion_site_symmetry_2
_geom_torsion_site_symmetry_3
_geom_torsion_site_symmetry_4
_geom_torsion_publ_flag
C32 O1 C10 O4 2.0(6) . . . . ?
C32 O1 C10 C11 -176.5(4) . . . . ?
O4 C10 C11 N24 3.3(5) . . . . ?
O1 C10 C11 N24 -178.2(3) . . . . ?
O4 C10 C11 C8 131.7(4) . . . . ?
O1 C10 C11 C8 -49.8(4) . . . . ?
C26 C8 C11 N24 -57.8(4) . . . . ?
C26 C8 C11 C10 177.4(3) . . . . ?
C19 O5 C15 N14 -38.3(4) . . . . ?
C19 O5 C15 C28 83.0(4) . . . . ?
C19 O5 C15 C22 -148.5(3) . . . . ?
C18 N14 C15 O5 -103.8(3) . . . . ?
C26 N14 C15 O5 32.5(4) . . . . ?
C18 N14 C15 C28 137.1(3) . . . . ?
C26 N14 C15 C28 -86.5(4) . . . . ?
C18 N14 C15 C22 12.4(4) . . . . ?
C26 N14 C15 C22 148.8(3) . . . . ?
C22 O17 C18 O2 171.0(4) . . . . ?
C22 O17 C18 N14 -6.4(4) . . . . ?
C15 N14 C18 O2 178.3(4) . . . . ?
C26 N14 C18 O2 49.1(6) . . . . ?
C15 N14 C18 O17 -4.5(4) . . . . ?
C26 N14 C18 O17 -133.7(3) . . . . ?
C15 O5 C19 C26 30.0(4) . . . . ?
O29 C3 O21 C34 -0.2(6) . . . . ?
C26 C3 O21 C34 -179.5(4) . . . . ?
C33 O7 C22 O17 -64.9(4) . . . . ?
C33 O7 C22 C30 55.1(5) . . . . ?
C33 O7 C22 C15 -175.7(3) . . . . ?
C18 O17 C22 O7 -99.0(3) . . . . ?
C18 O17 C22 C30 137.2(3) . . . . ?
C18 O17 C22 C15 13.8(4) . . . . ?
O5 C15 C22 O7 -151.3(3) . . . . ?
N14 C15 C22 O7 98.5(3) . . . . ?
C28 C15 C22 O7 -25.3(5) . . . . ?
O5 C15 C22 O17 94.8(4) . . . . ?
N14 C15 C22 O17 -15.3(4) . . . . ?
C28 C15 C22 O17 -139.1(3) . . . . ?
O5 C15 C22 C30 -23.2(5) . . . . ?
N14 C15 C22 C30 -133.3(4) . . . . ?
C28 C15 C22 C30 102.9(4) . . . . ?
C25 O6 C23 O20 171.0(4) . . . . ?
C25 O6 C23 N24 -7.9(4) . . . . ?
O20 C23 N24 C11 21.4(6) . . . . ?
O6 C23 N24 C11 -159.7(3) . . . . ?
O20 C23 N24 C9 167.7(4) . . . . ?
O6 C23 N24 C9 -13.4(4) . . . . ?
C10 C11 N24 C23 57.6(4) . . . . ?
C8 C11 N24 C23 -67.1(4) . . . . ?
C10 C11 N24 C9 -84.9(4) . . . . ?
C8 C11 N24 C9 150.5(3) . . . . ?
O12 C9 N24 C23 -90.1(4) . . . . ?
C13 C9 N24 C23 148.5(3) . . . . ?
C25 C9 N24 C23 26.6(4) . . . . ?
O12 C9 N24 C11 55.4(4) . . . . ?
C13 C9 N24 C11 -66.0(4) . . . . ?
C25 C9 N24 C11 172.1(3) . . . . ?
C27 O16 C25 O6 -59.2(4) . . . . ?
C27 O16 C25 C31 61.1(5) . . . . ?
C27 O16 C25 C9 -170.2(3) . . . . ?
C23 O6 C25 O16 -88.5(3) . . . . ?
C23 O6 C25 C31 147.3(3) . . . . ?
C23 O6 C25 C9 24.5(4) . . . . ?
O12 C9 C25 O16 -158.5(3) . . . . ?
N24 C9 C25 O16 84.7(3) . . . . ?
C13 C9 C25 O16 -36.9(4) . . . . ?
O12 C9 C25 O6 87.2(3) . . . . ?
N24 C9 C25 O6 -29.6(3) . . . . ?
C13 C9 C25 O6 -151.2(3) . . . . ?
O12 C9 C25 C31 -30.5(5) . . . . ?
N24 C9 C25 C31 -147.3(3) . . . . ?
C13 C9 C25 C31 91.1(4) . . . . ?
C18 N14 C26 C3 -126.4(3) . . . . ?
C15 N14 C26 C3 104.2(3) . . . . ?
C18 N14 C26 C8 -4.1(5) . . . . ?
C15 N14 C26 C8 -133.5(3) . . . . ?
C18 N14 C26 C19 115.4(4) . . . . ?
C15 N14 C26 C19 -14.0(4) . . . . ?
O29 C3 C26 N14 -111.3(4) . . . . ?
O21 C3 C26 N14 68.0(3) . . . . ?
O29 C3 C26 C8 125.2(4) . . . . ?
O21 C3 C26 C8 -55.5(4) . . . . ?
O29 C3 C26 C19 -1.3(5) . . . . ?
O21 C3 C26 C19 177.9(3) . . . . ?
C11 C8 C26 N14 -168.5(3) . . . . ?
C11 C8 C26 C3 -48.6(4) . . . . ?
C11 C8 C26 C19 78.6(4) . . . . ?
O5 C19 C26 N14 -9.3(4) . . . . ?
O5 C19 C26 C3 -123.0(3) . . . . ?
O5 C19 C26 C8 111.0(3) . . . . ?

loop_
_cod_related_entry_id
_cod_related_entry_database
_cod_related_entry_code
1 ChemSpider 20573491
